data_4116102
loop_
_publ_author_name
'Jari T. Kovalainen'
'Johannes A. M. Christiaans'
'Risto Ropponen'
'Antti Poso'
'Mikael Per\"akyl\"a'
'Jouko Veps\"al\"ainen'
'Reino Laatikainen'
'Jukka Gynther'

_publ_contact_author 'Kovalainen, Jari'
_publ_contact_author_email kovalain@mail.uku.fi
_publ_section_title
;
 A Proton Relay Process as the Mechanism of Activation of the Histamine
 H3-Receptor Determined by 1H NMR and ab Initio Quantum Mechanical
 Calculations
;
_journal_name_full 'Journal of the American Chemical Society'
_journal_page_first 6989
_journal_page_last 6996
_journal_paper_doi 10.1021/ja993322f
_journal_volume 122
_journal_year 2000
_chemical_formula_sum 'C13 H18 Br Cl2 N3 O'
_chemical_formula_weight 383.11
_chemical_name_systematic
;
2(S)-amino-3-(1H-imidazol-4(5)-yl)propyl 4-bromobenzyl ether dihydrochloride
;
_space_group_IT_number 19
_symmetry_cell_setting orthorhombic
_symmetry_space_group_name_Hall 'P 2ac 2ab'
_symmetry_space_group_name_H-M 'P 21 21 21'
_atom_sites_solution_hydrogens geom
_atom_sites_solution_primary direct
_atom_sites_solution_secondary difmap
_audit_creation_method SHELXL-97
_cell_angle_alpha 90.00
_cell_angle_beta 90.00
_cell_angle_gamma 90.00
_cell_formula_units_Z 4
_cell_length_a 7.554(1)
_cell_length_b 12.998(1)
_cell_length_c 17.782(1)
_cell_measurement_temperature 173(2)
_cell_volume 1746.0(3)
_computing_cell_refinement Denzo
_computing_data_collection Collect
_computing_structure_refinement 'SHELXL-97 (Sheldrick, 1997)'
_computing_structure_solution SHELXS-97
_diffrn_ambient_temperature 173(2)
_diffrn_measured_fraction_theta_full 0.995
_diffrn_measured_fraction_theta_max 0.995
_diffrn_measurement_device_type 'Nonius Kappa CCD'
_diffrn_radiation_monochromator graphite
_diffrn_radiation_source 'fine-focus sealed tube'
_diffrn_radiation_type MoK\a
_diffrn_radiation_wavelength 0.71073
_diffrn_reflns_av_R_equivalents 0.073
_diffrn_reflns_av_sigmaI/netI 0.0684
_diffrn_reflns_limit_h_max 9
_diffrn_reflns_limit_h_min -9
_diffrn_reflns_limit_k_max 16
_diffrn_reflns_limit_k_min -17
_diffrn_reflns_limit_l_max 23
_diffrn_reflns_limit_l_min -23
_diffrn_reflns_number 19090
_diffrn_reflns_theta_full 27.87
_diffrn_reflns_theta_max 27.87
_diffrn_reflns_theta_min 2.93
_exptl_absorpt_coefficient_mu 2.659
_exptl_absorpt_correction_T_max 0.7768
_exptl_absorpt_correction_T_min 0.3498
_exptl_absorpt_correction_type none
_exptl_crystal_colour colorless
_exptl_crystal_density_diffrn 1.457
_exptl_crystal_density_meas ?
_exptl_crystal_description block
_exptl_crystal_F_000 776
_exptl_crystal_size_max 0.50
_exptl_crystal_size_mid 0.10
_exptl_crystal_size_min 0.10
_refine_diff_density_max 0.368
_refine_diff_density_min -0.587
_refine_diff_density_rms 0.071
_refine_ls_abs_structure_details 'Flack H D (1983), Acta Cryst. A39, 876-881'
_refine_ls_abs_structure_Flack 0.003(11)
_refine_ls_extinction_method none
_refine_ls_goodness_of_fit_ref 1.058
_refine_ls_hydrogen_treatment mixed
_refine_ls_matrix_type full
_refine_ls_number_parameters 182
_refine_ls_number_reflns 4095
_refine_ls_number_restraints 0
_refine_ls_restrained_S_all 1.058
_refine_ls_R_factor_all 0.0875
_refine_ls_R_factor_gt 0.0496
_refine_ls_shift/su_max 0.000
_refine_ls_shift/su_mean 0.000
_refine_ls_structure_factor_coef Fsqd
_refine_ls_weighting_details 'calc w=1/[\s^2^(Fo^2^)+(0.0166P)^2^+1.5600P] where P=(Fo^2^+2Fc^2^)/3'
_refine_ls_weighting_scheme calc
_refine_ls_wR_factor_gt 0.0806
_refine_ls_wR_factor_ref 0.0914
_reflns_number_gt 2987
_reflns_number_total 4095
_reflns_threshold_expression >2sigma(I)
_cod_data_source_file ja993322f_2.cif
_cod_data_source_block 7
_cod_depositor_comments
;
The following automatic conversions were performed:

'_exptl_crystal_density_meas' value 'none' was changed to '?' - the
value is perceived as not measured.

Automatic conversion script
Id: cif_fix_values 3008 2015-01-20 13:52:24Z robertas 
;
_cod_database_code 4116102

loop_
_symmetry_equiv_pos_as_xyz
'x, y, z'
'-x+1/2, -y, z+1/2'
'x+1/2, -y+1/2, -z'
'-x, y+1/2, -z+1/2'

loop_
_atom_site_label
_atom_site_type_symbol
_atom_site_fract_x
_atom_site_fract_y
_atom_site_fract_z
_atom_site_U_iso_or_equiv
_atom_site_adp_type
_atom_site_occupancy
_atom_site_symmetry_multiplicity
_atom_site_calc_flag
_atom_site_refinement_flags
Br1 Br 0.78659(6) 0.73206(4) 0.16550(3) 0.05725(16) Uani 1 1 d .
Cl1 Cl -0.62992(11) 0.24148(8) 0.09576(5) 0.0363(2) Uani 1 1 d .
Cl2 Cl -0.85012(11) 0.54703(8) 0.34581(6) 0.0383(2) Uani 1 1 d .
C2 C -0.3550(6) 0.5032(3) 0.3231(3) 0.0470(11) Uani 1 1 d .
H2 H -0.3583 0.5534 0.3619 0.056 Uiso 1 1 calc R
C4 C -0.4355(5) 0.3918(3) 0.2370(3) 0.0364(10) Uani 1 1 d .
H4 H -0.5080 0.3511 0.2051 0.044 Uiso 1 1 calc R
C5 C -0.2560(5) 0.3940(3) 0.2381(2) 0.0297(9) Uani 1 1 d .
C6 C -0.1235(5) 0.3334(3) 0.1954(2) 0.0314(9) Uani 1 1 d .
H6A H -0.1230 0.2617 0.2143 0.038 Uiso 1 1 calc R
H6B H -0.0044 0.3628 0.2041 0.038 Uiso 1 1 calc R
C7 C -0.1616(5) 0.3324(3) 0.1110(2) 0.0276(9) Uani 1 1 d .
H7 H -0.2869 0.3100 0.1035 0.033 Uiso 1 1 calc R
C8 C -0.1382(5) 0.4351(3) 0.0734(3) 0.0367(10) Uani 1 1 d .
H8A H -0.1588 0.4288 0.0186 0.044 Uiso 1 1 calc R
H8B H -0.2238 0.4854 0.0940 0.044 Uiso 1 1 calc R
C10 C 0.0932(6) 0.5493(4) 0.0387(3) 0.0467(12) Uani 1 1 d .
H10A H 0.0003 0.6028 0.0358 0.056 Uiso 1 1 calc R
H10B H 0.1136 0.5220 -0.0126 0.056 Uiso 1 1 calc R
C11 C 0.2619(5) 0.5949(3) 0.0692(2) 0.0387(10) Uani 1 1 d .
C12 C 0.2817(6) 0.6129(3) 0.1463(3) 0.0457(11) Uani 1 1 d .
H12 H 0.1877 0.5962 0.1796 0.055 Uiso 1 1 calc R
C13 C 0.4361(6) 0.6547(3) 0.1748(3) 0.0441(11) Uani 1 1 d .
H13 H 0.4492 0.6661 0.2272 0.053 Uiso 1 1 calc R
C14 C 0.5706(6) 0.6796(3) 0.1257(3) 0.0393(11) Uani 1 1 d .
C15 C 0.5548(6) 0.6643(3) 0.0496(3) 0.0437(11) Uani 1 1 d .
H15 H 0.6480 0.6832 0.0165 0.052 Uiso 1 1 calc R
C16 C 0.3994(6) 0.6205(4) 0.0220(3) 0.0427(11) Uani 1 1 d .
H16 H 0.3882 0.6081 -0.0305 0.051 Uiso 1 1 calc R
N1 N -0.2101(5) 0.4647(3) 0.29225(19) 0.0387(8) Uani 1 1 d .
H1 H -0.1011 0.4817 0.3045 0.046 Uiso 1 1 calc R
N3 N -0.4925(4) 0.4608(3) 0.2914(2) 0.0436(10) Uani 1 1 d .
H3 H -0.6037 0.4738 0.3028 0.052 Uiso 1 1 calc R
N17 N -0.0429(3) 0.2543(2) 0.07481(17) 0.0286(7) Uani 1 1 d .
H17A H -0.0651 0.2521 0.0245 0.043 Uiso 1 1 calc R
H17B H -0.0638 0.1914 0.0953 0.043 Uiso 1 1 calc R
H17C H 0.0721 0.2721 0.0826 0.043 Uiso 1 1 calc R
O9 O 0.0379(3) 0.4685(2) 0.08741(18) 0.0411(7) Uani 1 1 d .

loop_
_atom_site_aniso_label
_atom_site_aniso_U_11
_atom_site_aniso_U_22
_atom_site_aniso_U_33
_atom_site_aniso_U_23
_atom_site_aniso_U_13
_atom_site_aniso_U_12
Br1 0.0442(2) 0.0629(3) 0.0646(3) -0.0045(3) -0.0041(2) -0.0102(2)
Cl1 0.0281(4) 0.0472(6) 0.0336(5) -0.0015(5) -0.0015(4) -0.0045(4)
Cl2 0.0286(5) 0.0404(6) 0.0459(7) -0.0094(5) 0.0031(4) 0.0019(4)
C2 0.051(3) 0.044(3) 0.046(3) -0.017(2) 0.008(2) 0.004(2)
C4 0.028(2) 0.039(2) 0.042(3) -0.008(2) -0.0003(18) 0.0015(17)
C5 0.029(2) 0.031(2) 0.029(2) -0.0030(19) -0.0014(16) -0.0005(15)
C6 0.0245(19) 0.036(2) 0.034(2) -0.0047(19) -0.0002(16) 0.0034(16)
C7 0.0224(18) 0.028(2) 0.033(2) -0.0034(17) 0.0006(15) 0.0020(14)
C8 0.034(2) 0.035(2) 0.040(3) -0.002(2) -0.0054(19) 0.0018(18)
C10 0.050(3) 0.041(3) 0.049(3) 0.003(2) 0.001(2) -0.011(2)
C11 0.045(3) 0.035(2) 0.037(3) 0.004(2) -0.0025(19) -0.0022(18)
C12 0.048(2) 0.048(3) 0.041(3) 0.000(2) 0.008(2) -0.011(2)
C13 0.052(3) 0.040(3) 0.040(3) 0.000(2) 0.001(2) -0.006(2)
C14 0.040(2) 0.033(2) 0.045(3) -0.001(2) 0.000(2) -0.0030(18)
C15 0.046(3) 0.041(3) 0.044(3) 0.005(2) 0.005(2) 0.001(2)
C16 0.050(3) 0.046(3) 0.032(3) 0.004(2) 0.001(2) -0.006(2)
N1 0.0310(17) 0.043(2) 0.042(2) -0.0117(17) -0.0012(16) -0.0035(17)
N3 0.032(2) 0.050(2) 0.049(3) -0.010(2) 0.0087(16) 0.0082(16)
N17 0.0249(14) 0.0277(19) 0.0331(18) -0.0008(15) -0.0006(12) -0.0001(13)
O9 0.0374(15) 0.0343(16) 0.052(2) 0.0073(15) -0.0066(14) -0.0074(12)

loop_
_atom_type_symbol
_atom_type_description
_atom_type_scat_dispersion_real
_atom_type_scat_dispersion_imag
_atom_type_scat_source
C C 0.0033 0.0016 'International Tables Vol C Tables 4.2.6.8 and 6.1.1.4'
H H 0.0000 0.0000 'International Tables Vol C Tables 4.2.6.8 and 6.1.1.4'
N N 0.0061 0.0033 'International Tables Vol C Tables 4.2.6.8 and 6.1.1.4'
O O 0.0106 0.0060 'International Tables Vol C Tables 4.2.6.8 and 6.1.1.4'
Br Br -0.2901 2.4595 'International Tables Vol C Tables 4.2.6.8 and 6.1.1.4'
Cl Cl 0.1484 0.1585 'International Tables Vol C Tables 4.2.6.8 and 6.1.1.4'

loop_
_geom_angle_atom_site_label_1
_geom_angle_atom_site_label_2
_geom_angle_atom_site_label_3
_geom_angle
N3 C2 N1 108.7(4)
C5 C4 N3 106.7(4)
C4 C5 N1 106.0(4)
C4 C5 C6 131.0(4)
N1 C5 C6 122.9(3)
C5 C6 C7 112.3(3)
N17 C7 C8 109.9(3)
N17 C7 C6 108.3(3)
C8 C7 C6 114.0(3)
O9 C8 C7 107.6(3)
O9 C10 C11 108.6(4)
C16 C11 C12 118.5(4)
C16 C11 C10 120.9(4)
C12 C11 C10 120.7(4)
C13 C12 C11 121.0(4)
C14 C13 C12 118.8(5)
C15 C14 C13 121.7(4)
C15 C14 Br1 119.5(3)
C13 C14 Br1 118.7(4)
C14 C15 C16 118.7(4)
C11 C16 C15 121.3(4)
C2 N1 C5 109.6(4)
C2 N3 C4 109.1(3)
C8 O9 C10 113.1(3)

loop_
_geom_bond_atom_site_label_1
_geom_bond_atom_site_label_2
_geom_bond_distance
Br1 C14 1.904(4)
C2 N3 1.304(5)
C2 N1 1.322(5)
C4 C5 1.356(5)
C4 N3 1.388(5)
C5 N1 1.376(5)
C5 C6 1.483(5)
C6 C7 1.528(5)
C7 N17 1.499(4)
C7 C8 1.503(5)
C8 O9 1.421(5)
C10 O9 1.424(5)
C10 C11 1.507(6)
C11 C16 1.377(6)
C11 C12 1.398(6)
C12 C13 1.382(6)
C13 C14 1.378(6)
C14 C15 1.373(6)
C15 C16 1.394(6)

loop_
_geom_hbond_atom_site_label_D
_geom_hbond_atom_site_label_H
_geom_hbond_atom_site_label_A
_geom_hbond_distance_DH
_geom_hbond_distance_HA
_geom_hbond_distance_DA
_geom_hbond_angle_DHA
_geom_hbond_site_symmetry_A
N1 H1 Cl2 0.88 2.20 3.074(4) 169.9 1_655
N3 H3 Cl2 0.88 2.23 3.080(3) 163.5 .
N17 H17A Cl1 0.91 2.20 3.104(3) 175.4 3
N17 H17B Cl2 0.91 2.24 3.147(3) 171.5 4_445
N17 H17C Cl1 0.91 2.30 3.147(3) 155.1 1_655

loop_
_geom_torsion_atom_site_label_1
_geom_torsion_atom_site_label_2
_geom_torsion_atom_site_label_3
_geom_torsion_atom_site_label_4
_geom_torsion
N3 C4 C5 N1 -0.7(5)
N3 C4 C5 C6 176.6(4)
C4 C5 C6 C7 49.6(6)
N1 C5 C6 C7 -133.4(4)
C5 C6 C7 N17 -169.5(3)
C5 C6 C7 C8 67.8(4)
N17 C7 C8 O9 -64.8(4)
C6 C7 C8 O9 57.0(4)
O9 C10 C11 C16 138.3(4)
O9 C10 C11 C12 -42.2(6)
C16 C11 C12 C13 -0.6(7)
C10 C11 C12 C13 180.0(4)
C11 C12 C13 C14 0.7(7)
C12 C13 C14 C15 0.2(7)
C12 C13 C14 Br1 -177.5(3)
C13 C14 C15 C16 -1.3(7)
Br1 C14 C15 C16 176.5(3)
C12 C11 C16 C15 -0.5(7)
C10 C11 C16 C15 178.9(4)
C14 C15 C16 C11 1.4(7)
N3 C2 N1 C5 0.0(5)
C4 C5 N1 C2 0.5(5)
C6 C5 N1 C2 -177.1(4)
N1 C2 N3 C4 -0.4(5)
C5 C4 N3 C2 0.7(5)
C7 C8 O9 C10 163.6(3)
C11 C10 O9 C8 167.1(4)
